data_4336387
loop_
_publ_author_name
'Jiangang Yu'
'Gerald Kehr'
'Constantin G. Daniliuc'
'Gerhard Erker'

_publ_section_title
;
 Reaction of Diphenylphosphanylacetylene with RB(C6F5)2 Reagents: Evidence
 for a Remarkable Sequence of Synergistic Frustrated Lewis Pair Addition
 Reactions
;
_journal_name_full 'Inorganic Chemistry'
_journal_page_first 11661
_journal_page_last 11668
_journal_paper_doi 10.1021/ic402139g
_journal_volume 52
_journal_year 2013
_chemical_formula_sum 'C68 H44 B2 F20 P2'
_chemical_formula_weight 1324.59
_chemical_name_systematic
; 
 ? 
;
_space_group_IT_number 2
_symmetry_cell_setting triclinic
_symmetry_space_group_name_Hall '-P 1'
_symmetry_space_group_name_H-M 'P -1'
_atom_sites_solution_hydrogens geom
_atom_sites_solution_primary direct
_atom_sites_solution_secondary difmap
_audit_creation_method SHELXL-97
_cell_angle_alpha 93.485(3)
_cell_angle_beta 97.639(2)
_cell_angle_gamma 93.710(4)
_cell_formula_units_Z 2
_cell_length_a 13.2776(4)
_cell_length_b 13.9853(8)
_cell_length_c 16.3101(9)
_cell_measurement_reflns_used 9770
_cell_measurement_temperature 223(2)
_cell_measurement_theta_max 68.25
_cell_measurement_theta_min 0.88
_cell_volume 2988.1(3)
_computing_cell_refinement 'Collect (Nonius B.V., 1998)'
_computing_data_collection 'Collect (Nonius B.V., 1998)'
_computing_data_reduction 'Denzo-SMN (Otwinowski & Minor, 1997)'
_computing_molecular_graphics 'XP (BrukerAXS, 2000)'
_computing_publication_material 'SHELXL-97 (Sheldrick, 1997)'
_computing_structure_refinement 'SHELXL-97 (Sheldrick, 1997)'
_computing_structure_solution 'SHELXS-97 (Sheldrick, 1990)'
_diffrn_ambient_temperature 223(2)
_diffrn_measured_fraction_theta_full 0.969
_diffrn_measured_fraction_theta_max 0.969
_diffrn_measurement_device_type 'Nonius KappaCCD APEXII'
_diffrn_measurement_method '\w and \f scans'
_diffrn_radiation_monochromator graphite
_diffrn_radiation_source 'fine-focus sealed tube'
_diffrn_radiation_type CuK\a
_diffrn_radiation_wavelength 1.54178
_diffrn_reflns_av_R_equivalents 0.053
_diffrn_reflns_av_sigmaI/netI 0.0323
_diffrn_reflns_limit_h_max 15
_diffrn_reflns_limit_h_min 0
_diffrn_reflns_limit_k_max 16
_diffrn_reflns_limit_k_min -16
_diffrn_reflns_limit_l_max 19
_diffrn_reflns_limit_l_min -19
_diffrn_reflns_number 45392
_diffrn_reflns_theta_full 67.07
_diffrn_reflns_theta_max 67.07
_diffrn_reflns_theta_min 4.34
_exptl_absorpt_coefficient_mu 1.603
_exptl_absorpt_correction_T_max 0.8309
_exptl_absorpt_correction_T_min 0.7194
_exptl_absorpt_correction_type multi-scan
_exptl_absorpt_process_details 'Denzo (Otwinowski, Borek, Majewski & Minor, 2003)'
_exptl_crystal_colour colourless
_exptl_crystal_density_diffrn 1.472
_exptl_crystal_description prism
_exptl_crystal_F_000 1344
_exptl_crystal_size_max 0.22
_exptl_crystal_size_mid 0.12
_exptl_crystal_size_min 0.12
_refine_diff_density_max 0.502
_refine_diff_density_min -0.353
_refine_diff_density_rms 0.052
_refine_ls_extinction_method none
_refine_ls_goodness_of_fit_ref 1.025
_refine_ls_hydrogen_treatment mixed
_refine_ls_matrix_type full
_refine_ls_number_parameters 837
_refine_ls_number_reflns 10349
_refine_ls_number_restraints 0
_refine_ls_restrained_S_all 1.025
_refine_ls_R_factor_all 0.0695
_refine_ls_R_factor_gt 0.0553
_refine_ls_shift/su_max 0.000
_refine_ls_shift/su_mean 0.000
_refine_ls_structure_factor_coef Fsqd
_refine_ls_weighting_details 'calc w=1/[\s^2^(Fo^2^)+(0.0760P)^2^+2.2404P] where P=(Fo^2^+2Fc^2^)/3'
_refine_ls_weighting_scheme calc
_refine_ls_wR_factor_gt 0.1418
_refine_ls_wR_factor_ref 0.1538
_reflns_number_gt 8413
_reflns_number_total 10349
_reflns_threshold_expression >2sigma(I)
_cod_data_source_file ic402139g_si_002_4.cif
_cod_data_source_block erk6908
_cod_database_code 4336387

loop_
_symmetry_equiv_pos_as_xyz
'x, y, z'
'-x, -y, -z'

loop_
_atom_site_label
_atom_site_type_symbol
_atom_site_fract_x
_atom_site_fract_y
_atom_site_fract_z
_atom_site_U_iso_or_equiv
_atom_site_adp_type
_atom_site_occupancy
_atom_site_symmetry_multiplicity
_atom_site_calc_flag
_atom_site_refinement_flags
P1 P 0.16211(5) 0.18234(4) 0.20423(4) 0.03475(16) Uani 1 1 d .
P2 P 0.32865(5) 0.32003(4) 0.27698(4) 0.03519(16) Uani 1 1 d .
B1 B 0.2388(2) 0.3224(2) 0.45009(18) 0.0382(6) Uani 1 1 d .
H01 H 0.291(2) 0.384(2) 0.4281(17) 0.050(8) Uiso 1 1 d .
B2 B 0.2455(2) 0.1627(2) 0.03934(19) 0.0428(7) Uani 1 1 d .
C1 C 0.21201(18) 0.25961(17) 0.29489(15) 0.0361(5) Uani 1 1 d .
C2 C 0.25939(19) 0.20340(17) 0.13780(16) 0.0384(6) Uani 1 1 d .
C3 C 0.33656(19) 0.26259(18) 0.17707(16) 0.0391(6) Uani 1 1 d .
H3 H 0.3955 0.2741 0.1519 0.047 Uiso 1 1 calc R
C4 C 0.17252(19) 0.26678(17) 0.36753(16) 0.0381(6) Uani 1 1 d .
C5 C 0.0677(2) 0.2230(2) 0.37327(17) 0.0455(6) Uani 1 1 d .
H5A H 0.0392 0.1902 0.3204 0.068 Uiso 1 1 calc R
H5B H 0.0245 0.2732 0.3873 0.068 Uiso 1 1 calc R
H5C H 0.0716 0.1774 0.4159 0.068 Uiso 1 1 calc R
C6 C 0.1995(2) 0.05109(19) 0.02561(18) 0.0492(7) Uani 1 1 d .
H6A H 0.1871 0.0320 -0.0332 0.074 Uiso 1 1 calc R
H6B H 0.1361 0.0444 0.0488 0.074 Uiso 1 1 calc R
H6C H 0.2481 0.0104 0.0531 0.074 Uiso 1 1 calc R
C11 C 0.03972(19) 0.21528(18) 0.15888(16) 0.0384(5) Uani 1 1 d .
C12 C 0.0145(2) 0.3091(2) 0.17282(19) 0.0495(7) Uani 1 1 d .
H12 H 0.0604 0.3531 0.2072 0.059 Uiso 1 1 calc R
C13 C -0.0776(2) 0.3385(2) 0.1367(2) 0.0579(8) Uani 1 1 d .
H13 H -0.0945 0.4019 0.1473 0.070 Uiso 1 1 calc R
C14 C -0.1442(2) 0.2751(2) 0.0853(2) 0.0547(7) Uani 1 1 d .
H14 H -0.2065 0.2953 0.0604 0.066 Uiso 1 1 calc R
C15 C -0.1202(2) 0.1828(2) 0.07041(19) 0.0530(7) Uani 1 1 d .
H15 H -0.1658 0.1400 0.0345 0.064 Uiso 1 1 calc R
C16 C -0.0292(2) 0.1512(2) 0.10752(17) 0.0462(6) Uani 1 1 d .
H16 H -0.0142 0.0870 0.0981 0.055 Uiso 1 1 calc R
C21 C 0.15712(19) 0.05890(17) 0.22972(16) 0.0388(6) Uani 1 1 d .
C22 C 0.0691(2) 0.01222(19) 0.25062(18) 0.0476(6) Uani 1 1 d .
H22 H 0.0079 0.0430 0.2470 0.057 Uiso 1 1 calc R
C23 C 0.0728(3) -0.0803(2) 0.2769(2) 0.0589(8) Uani 1 1 d .
H23 H 0.0136 -0.1123 0.2908 0.071 Uiso 1 1 calc R
C24 C 0.1617(3) -0.1253(2) 0.2828(2) 0.0601(8) Uani 1 1 d .
H24 H 0.1634 -0.1876 0.3012 0.072 Uiso 1 1 calc R
C25 C 0.2491(3) -0.0795(2) 0.26175(19) 0.0567(8) Uani 1 1 d .
H25 H 0.3099 -0.1109 0.2657 0.068 Uiso 1 1 calc R
C26 C 0.2473(2) 0.01239(19) 0.23495(18) 0.0471(6) Uani 1 1 d .
H26 H 0.3066 0.0434 0.2203 0.056 Uiso 1 1 calc R
C31 C 0.44310(19) 0.30536(19) 0.34517(16) 0.0406(6) Uani 1 1 d .
C32 C 0.4933(2) 0.3831(2) 0.39532(18) 0.0493(7) Uani 1 1 d .
H32 H 0.4676 0.4441 0.3930 0.059 Uiso 1 1 calc R
C33 C 0.5805(2) 0.3703(3) 0.4482(2) 0.0633(9) Uani 1 1 d .
H33 H 0.6140 0.4223 0.4825 0.076 Uiso 1 1 calc R
C34 C 0.6182(2) 0.2815(3) 0.4506(2) 0.0710(10) Uani 1 1 d .
H34 H 0.6779 0.2732 0.4866 0.085 Uiso 1 1 calc R
C35 C 0.5695(3) 0.2030(3) 0.4006(2) 0.0701(10) Uani 1 1 d .
H35 H 0.5963 0.1425 0.4028 0.084 Uiso 1 1 calc R
C36 C 0.4811(2) 0.2153(2) 0.3476(2) 0.0519(7) Uani 1 1 d .
H36 H 0.4474 0.1630 0.3136 0.062 Uiso 1 1 calc R
C41 C 0.31724(19) 0.44449(18) 0.25893(16) 0.0390(6) Uani 1 1 d .
C42 C 0.2311(2) 0.49047(19) 0.27253(18) 0.0444(6) Uani 1 1 d .
H42 H 0.1803 0.4591 0.2983 0.053 Uiso 1 1 calc R
C43 C 0.2199(2) 0.5826(2) 0.2482(2) 0.0565(8) Uani 1 1 d .
H43 H 0.1615 0.6139 0.2576 0.068 Uiso 1 1 calc R
C44 C 0.2939(3) 0.6284(2) 0.2104(2) 0.0593(8) Uani 1 1 d .
H44 H 0.2854 0.6906 0.1931 0.071 Uiso 1 1 calc R
C45 C 0.3805(3) 0.5838(2) 0.1977(2) 0.0596(8) Uani 1 1 d .
H45 H 0.4314 0.6162 0.1727 0.072 Uiso 1 1 calc R
C46 C 0.3928(2) 0.4916(2) 0.22162(19) 0.0499(7) Uani 1 1 d .
H46 H 0.4518 0.4610 0.2127 0.060 Uiso 1 1 calc R
C51 C 0.1688(2) 0.37401(19) 0.51251(17) 0.0435(6) Uani 1 1 d .
F52 F 0.12845(16) 0.23273(13) 0.57767(13) 0.0734(6) Uani 1 1 d .
C52 C 0.1223(2) 0.3277(2) 0.57228(19) 0.0524(7) Uani 1 1 d .
F53 F 0.02597(19) 0.32301(18) 0.68464(15) 0.0967(8) Uani 1 1 d .
C53 C 0.0684(3) 0.3732(3) 0.6279(2) 0.0647(9) Uani 1 1 d .
F54 F 0.00865(16) 0.51627(18) 0.68137(15) 0.0943(7) Uani 1 1 d .
C54 C 0.0594(2) 0.4699(3) 0.6265(2) 0.0641(9) Uani 1 1 d .
F55 F 0.09567(16) 0.61504(14) 0.56632(15) 0.0814(6) Uani 1 1 d .
C55 C 0.1032(2) 0.5203(2) 0.5687(2) 0.0580(8) Uani 1 1 d .
F56 F 0.19456(13) 0.52626(11) 0.45794(11) 0.0597(4) Uani 1 1 d .
C56 C 0.1556(2) 0.4720(2) 0.51372(18) 0.0464(6) Uani 1 1 d .
C61 C 0.3132(2) 0.24910(19) 0.49915(15) 0.0403(6) Uani 1 1 d .
F62 F 0.40590(15) 0.38226(13) 0.57685(11) 0.0682(5) Uani 1 1 d .
C62 C 0.3928(2) 0.2858(2) 0.55892(18) 0.0503(7) Uani 1 1 d .
F63 F 0.53773(17) 0.27147(19) 0.65712(14) 0.0951(7) Uani 1 1 d .
C63 C 0.4610(2) 0.2305(3) 0.60177(19) 0.0624(8) Uani 1 1 d .
F64 F 0.51700(17) 0.07698(18) 0.62780(15) 0.0946(7) Uani 1 1 d .
C64 C 0.4518(3) 0.1329(3) 0.5864(2) 0.0634(9) Uani 1 1 d .
F65 F 0.36570(16) -0.00364(13) 0.51102(13) 0.0757(6) Uani 1 1 d .
C65 C 0.3756(2) 0.0923(2) 0.52774(19) 0.0537(7) Uani 1 1 d .
F66 F 0.23485(14) 0.10306(11) 0.43047(11) 0.0595(4) Uani 1 1 d .
C66 C 0.3094(2) 0.1500(2) 0.48661(17) 0.0448(6) Uani 1 1 d .
C71 C 0.1708(2) 0.24030(19) -0.00574(16) 0.0435(6) Uani 1 1 d .
F72 F 0.29376(12) 0.37012(12) 0.03933(11) 0.0559(4) Uani 1 1 d .
C72 C 0.1991(2) 0.3387(2) 0.00166(17) 0.0457(6) Uani 1 1 d .
F73 F 0.17249(15) 0.50203(13) -0.01674(13) 0.0720(5) Uani 1 1 d .
C73 C 0.1388(2) 0.4085(2) -0.0285(2) 0.0539(7) Uani 1 1 d .
F74 F -0.01695(16) 0.44912(16) -0.09982(15) 0.0873(7) Uani 1 1 d .
C74 C 0.0438(3) 0.3822(2) -0.0705(2) 0.0617(8) Uani 1 1 d .
F75 F -0.08237(15) 0.26087(16) -0.12245(14) 0.0855(6) Uani 1 1 d .
C75 C 0.0115(2) 0.2872(3) -0.0814(2) 0.0617(8) Uani 1 1 d .
F76 F 0.03491(14) 0.12690(13) -0.06666(12) 0.0670(5) Uani 1 1 d .
C76 C 0.0742(2) 0.2187(2) -0.05063(18) 0.0503(7) Uani 1 1 d .
C81 C 0.3562(2) 0.1635(2) 0.00287(18) 0.0478(6) Uani 1 1 d .
F82 F 0.29270(17) 0.21894(16) -0.12740(12) 0.0792(6) Uani 1 1 d .
C82 C 0.3705(2) 0.1874(2) -0.07577(19) 0.0563(7) Uani 1 1 d .
F83 F 0.4668(2) 0.20310(19) -0.18749(15) 0.1020(8) Uani 1 1 d .
C83 C 0.4601(3) 0.1788(3) -0.1098(2) 0.0692(10) Uani 1 1 d .
F84 F 0.63123(18) 0.14106(18) -0.09438(17) 0.1026(8) Uani 1 1 d .
C84 C 0.5420(3) 0.1466(3) -0.0636(3) 0.0724(10) Uani 1 1 d .
F85 F 0.61424(15) 0.08899(17) 0.06185(15) 0.0855(6) Uani 1 1 d .
C85 C 0.5343(3) 0.1208(2) 0.0154(2) 0.0640(9) Uani 1 1 d .
F86 F 0.43967(14) 0.09750(14) 0.12260(11) 0.0657(5) Uani 1 1 d .
C86 C 0.4424(2) 0.1290(2) 0.0453(2) 0.0532(7) Uani 1 1 d .
C91 C 0.8381(3) 0.0852(3) 0.4018(2) 0.0679(9) Uani 1 1 d .
C92 C 0.8110(3) 0.1489(3) 0.3421(3) 0.0716(10) Uani 1 1 d .
H92 H 0.8163 0.2153 0.3568 0.086 Uiso 1 1 calc R
C93 C 0.7763(3) 0.1159(3) 0.2615(3) 0.0854(12) Uani 1 1 d .
H93 H 0.7582 0.1598 0.2217 0.102 Uiso 1 1 calc R
C94 C 0.7680(4) 0.0194(4) 0.2388(3) 0.0931(13) Uani 1 1 d .
H94 H 0.7442 -0.0031 0.1837 0.112 Uiso 1 1 calc R
C95 C 0.7947(4) -0.0437(3) 0.2975(3) 0.0923(13) Uani 1 1 d .
H95 H 0.7889 -0.1101 0.2827 0.111 Uiso 1 1 calc R
C96 C 0.8299(3) -0.0109(3) 0.3774(3) 0.0786(11) Uani 1 1 d .
H96 H 0.8488 -0.0553 0.4167 0.094 Uiso 1 1 calc R
C97 C 0.8737(4) 0.1209(4) 0.4901(3) 0.0995(14) Uani 1 1 d .
H97A H 0.8195 0.1082 0.5234 0.149 Uiso 1 1 calc R
H97B H 0.8915 0.1895 0.4929 0.149 Uiso 1 1 calc R
H97C H 0.9329 0.0882 0.5113 0.149 Uiso 1 1 calc R
C101 C 0.6205(3) 0.4293(3) 0.1068(2) 0.0727(10) Uani 1 1 d .
C102 C 0.6298(3) 0.3562(3) 0.1647(3) 0.0820(11) Uani 1 1 d .
H102 H 0.6143 0.2911 0.1468 0.098 Uiso 1 1 calc R
C103 C 0.6617(3) 0.3831(4) 0.2462(3) 0.0882(13) Uani 1 1 d .
H103 H 0.6698 0.3360 0.2848 0.106 Uiso 1 1 calc R
C104 C 0.6822(3) 0.4789(4) 0.2727(3) 0.0891(13) Uani 1 1 d .
H104 H 0.7024 0.4969 0.3293 0.107 Uiso 1 1 calc R
C105 C 0.6730(3) 0.5477(4) 0.2162(3) 0.0931(13) Uani 1 1 d .
H105 H 0.6886 0.6128 0.2341 0.112 Uiso 1 1 calc R
C106 C 0.6414(3) 0.5224(3) 0.1345(3) 0.0745(10) Uani 1 1 d .
H106 H 0.6340 0.5705 0.0968 0.089 Uiso 1 1 calc R
C107 C 0.5883(4) 0.4002(4) 0.0190(3) 0.1078(15) Uani 1 1 d .
H10A H 0.5757 0.4568 -0.0113 0.162 Uiso 1 1 calc R
H10B H 0.5263 0.3583 0.0132 0.162 Uiso 1 1 calc R
H10C H 0.6414 0.3664 -0.0030 0.162 Uiso 1 1 calc R

loop_
_atom_site_aniso_label
_atom_site_aniso_U_11
_atom_site_aniso_U_22
_atom_site_aniso_U_33
_atom_site_aniso_U_23
_atom_site_aniso_U_13
_atom_site_aniso_U_12
P1 0.0329(3) 0.0322(3) 0.0398(3) 0.0002(2) 0.0067(3) 0.0057(2)
P2 0.0310(3) 0.0337(3) 0.0413(4) 0.0006(3) 0.0060(3) 0.0051(2)
B1 0.0399(15) 0.0356(14) 0.0407(16) -0.0009(12) 0.0117(12) 0.0058(12)
B2 0.0449(17) 0.0444(16) 0.0406(16) -0.0016(13) 0.0106(13) 0.0086(13)
C1 0.0335(12) 0.0345(12) 0.0408(14) 0.0024(10) 0.0039(10) 0.0082(10)
C2 0.0411(14) 0.0337(12) 0.0421(14) 0.0045(11) 0.0071(11) 0.0112(10)
C3 0.0357(13) 0.0383(13) 0.0458(15) 0.0064(11) 0.0110(11) 0.0084(10)
C4 0.0371(13) 0.0348(13) 0.0448(14) 0.0064(11) 0.0090(11) 0.0110(10)
C5 0.0416(14) 0.0494(15) 0.0465(15) -0.0009(12) 0.0108(12) 0.0039(12)
C6 0.0551(17) 0.0449(15) 0.0474(16) -0.0041(12) 0.0082(13) 0.0057(13)
C11 0.0368(13) 0.0391(13) 0.0392(14) 0.0005(11) 0.0056(11) 0.0029(10)
C12 0.0462(15) 0.0399(14) 0.0593(18) 0.0006(13) -0.0033(13) 0.0043(12)
C13 0.0551(18) 0.0414(15) 0.075(2) 0.0035(14) -0.0055(15) 0.0153(13)
C14 0.0409(15) 0.0596(18) 0.0623(19) 0.0087(15) -0.0028(13) 0.0111(13)
C15 0.0394(15) 0.0575(18) 0.0579(18) -0.0025(14) -0.0055(13) 0.0022(13)
C16 0.0430(15) 0.0418(14) 0.0519(16) -0.0037(12) 0.0026(12) 0.0036(11)
C21 0.0419(14) 0.0339(12) 0.0404(14) -0.0014(10) 0.0060(11) 0.0039(10)
C22 0.0512(16) 0.0408(14) 0.0524(16) 0.0014(12) 0.0134(13) 0.0048(12)
C23 0.072(2) 0.0403(15) 0.067(2) 0.0062(14) 0.0207(16) -0.0047(14)
C24 0.087(2) 0.0372(15) 0.0569(19) 0.0069(13) 0.0102(17) 0.0064(15)
C25 0.068(2) 0.0441(16) 0.0590(19) 0.0045(14) 0.0027(15) 0.0189(14)
C26 0.0483(15) 0.0413(14) 0.0516(16) 0.0027(12) 0.0058(13) 0.0066(12)
C31 0.0326(13) 0.0473(15) 0.0434(14) 0.0068(11) 0.0078(11) 0.0039(11)
C32 0.0398(14) 0.0578(17) 0.0494(16) -0.0001(13) 0.0049(12) 0.0018(12)
C33 0.0409(16) 0.089(2) 0.0567(19) 0.0038(17) -0.0031(14) -0.0005(16)
C34 0.0432(17) 0.106(3) 0.064(2) 0.026(2) -0.0032(15) 0.0068(18)
C35 0.0548(19) 0.074(2) 0.089(3) 0.039(2) 0.0147(18) 0.0227(17)
C36 0.0429(15) 0.0515(16) 0.0637(19) 0.0163(14) 0.0079(13) 0.0091(12)
C41 0.0399(13) 0.0354(13) 0.0411(14) -0.0003(10) 0.0049(11) 0.0023(10)
C42 0.0405(14) 0.0394(14) 0.0533(16) 0.0021(12) 0.0059(12) 0.0060(11)
C43 0.0514(17) 0.0410(15) 0.076(2) 0.0043(14) 0.0019(15) 0.0107(13)
C44 0.071(2) 0.0403(15) 0.066(2) 0.0083(14) 0.0029(16) 0.0078(14)
C45 0.068(2) 0.0448(16) 0.068(2) 0.0114(14) 0.0169(16) -0.0047(14)
C46 0.0476(16) 0.0451(15) 0.0589(18) 0.0018(13) 0.0145(13) 0.0039(12)
C51 0.0408(14) 0.0471(15) 0.0432(15) -0.0038(12) 0.0082(12) 0.0093(12)
F52 0.0914(14) 0.0569(11) 0.0825(13) 0.0135(10) 0.0451(11) 0.0101(10)
C52 0.0540(17) 0.0502(16) 0.0553(18) -0.0038(13) 0.0174(14) 0.0086(13)
F53 0.1034(17) 0.1127(18) 0.0862(15) 0.0027(13) 0.0616(14) 0.0051(14)
C53 0.062(2) 0.079(2) 0.0573(19) -0.0035(17) 0.0267(16) 0.0094(17)
F54 0.0737(13) 0.1160(18) 0.0952(16) -0.0426(14) 0.0327(12) 0.0243(12)
C54 0.0463(17) 0.082(2) 0.063(2) -0.0256(18) 0.0126(15) 0.0128(16)
F55 0.0782(13) 0.0566(11) 0.1071(17) -0.0224(11) 0.0083(12) 0.0232(10)
C55 0.0468(16) 0.0515(17) 0.072(2) -0.0197(15) -0.0005(15) 0.0150(13)
F56 0.0660(11) 0.0441(9) 0.0695(11) 0.0039(8) 0.0083(9) 0.0100(8)
C56 0.0402(14) 0.0495(15) 0.0478(16) -0.0037(13) 0.0018(12) 0.0062(12)
C61 0.0423(14) 0.0449(14) 0.0346(13) -0.0011(11) 0.0096(11) 0.0057(11)
F62 0.0737(12) 0.0618(11) 0.0623(11) -0.0170(9) -0.0010(9) -0.0039(9)
C62 0.0552(17) 0.0522(16) 0.0426(15) -0.0048(13) 0.0071(13) 0.0029(13)
F63 0.0760(14) 0.1228(19) 0.0741(14) 0.0014(13) -0.0288(11) -0.0015(13)
C63 0.0506(18) 0.087(2) 0.0457(17) 0.0039(16) -0.0057(14) 0.0035(16)
F64 0.0794(14) 0.1164(19) 0.0906(16) 0.0378(14) -0.0088(12) 0.0398(13)
C64 0.0558(19) 0.082(2) 0.0561(19) 0.0229(17) 0.0038(15) 0.0234(17)
F65 0.0920(14) 0.0503(10) 0.0893(14) 0.0199(10) 0.0125(11) 0.0255(10)
C65 0.0580(18) 0.0503(17) 0.0573(18) 0.0148(14) 0.0139(15) 0.0152(14)
F66 0.0698(11) 0.0403(9) 0.0632(11) 0.0031(8) -0.0082(9) 0.0021(8)
C66 0.0464(15) 0.0469(15) 0.0417(15) 0.0043(12) 0.0066(12) 0.0071(12)
C71 0.0492(15) 0.0461(15) 0.0362(14) 0.0005(11) 0.0090(12) 0.0058(12)
F72 0.0504(9) 0.0510(9) 0.0647(11) 0.0138(8) 0.0005(8) -0.0020(7)
C72 0.0453(15) 0.0498(16) 0.0431(15) 0.0066(12) 0.0083(12) 0.0034(12)
F73 0.0754(12) 0.0464(10) 0.0943(15) 0.0188(9) 0.0038(11) 0.0085(9)
C73 0.0557(18) 0.0484(17) 0.0593(18) 0.0120(14) 0.0081(14) 0.0087(13)
F74 0.0702(13) 0.0781(14) 0.1120(17) 0.0296(13) -0.0127(12) 0.0239(10)
C74 0.0602(19) 0.062(2) 0.064(2) 0.0182(16) 0.0005(16) 0.0185(16)
F75 0.0651(12) 0.0909(15) 0.0905(15) 0.0087(12) -0.0267(11) 0.0055(11)
C75 0.0528(18) 0.075(2) 0.0534(18) 0.0069(16) -0.0096(14) 0.0057(16)
F76 0.0714(12) 0.0556(10) 0.0657(11) -0.0068(8) -0.0132(9) -0.0017(9)
C76 0.0569(17) 0.0484(16) 0.0435(15) -0.0015(12) 0.0019(13) 0.0025(13)
C81 0.0519(16) 0.0452(15) 0.0475(16) -0.0058(12) 0.0137(13) 0.0065(12)
F82 0.0887(14) 0.1059(16) 0.0496(11) 0.0128(10) 0.0222(10) 0.0259(12)
C82 0.0618(19) 0.0620(19) 0.0480(17) 0.0007(14) 0.0182(15) 0.0087(15)
F83 0.126(2) 0.1161(19) 0.0805(15) 0.0174(13) 0.0661(15) 0.0184(15)
C83 0.086(3) 0.066(2) 0.064(2) 0.0029(17) 0.040(2) 0.0083(18)
F84 0.0832(15) 0.1025(17) 0.139(2) 0.0037(15) 0.0735(15) 0.0169(13)
C84 0.067(2) 0.061(2) 0.097(3) -0.0058(19) 0.046(2) 0.0077(17)
F85 0.0512(11) 0.1023(16) 0.1055(17) -0.0061(13) 0.0150(11) 0.0280(11)
C85 0.0556(19) 0.0578(19) 0.081(2) -0.0079(17) 0.0218(17) 0.0114(15)
F86 0.0635(11) 0.0779(12) 0.0611(11) 0.0069(9) 0.0150(9) 0.0305(9)
C86 0.0536(17) 0.0502(16) 0.0585(18) -0.0064(14) 0.0180(14) 0.0121(13)
C91 0.0540(19) 0.083(2) 0.070(2) 0.0140(19) 0.0174(16) -0.0003(17)
C92 0.063(2) 0.070(2) 0.086(3) 0.012(2) 0.0215(19) 0.0060(17)
C93 0.086(3) 0.095(3) 0.082(3) 0.027(2) 0.018(2) 0.022(2)
C94 0.101(3) 0.107(4) 0.072(3) -0.003(3) 0.018(2) 0.010(3)
C95 0.103(3) 0.074(3) 0.103(3) 0.000(2) 0.032(3) 0.003(2)
C96 0.084(3) 0.075(3) 0.082(3) 0.021(2) 0.021(2) 0.008(2)
C97 0.088(3) 0.131(4) 0.076(3) 0.007(3) 0.011(2) -0.020(3)
C101 0.056(2) 0.110(3) 0.055(2) 0.008(2) 0.0144(16) 0.0189(19)
C102 0.067(2) 0.095(3) 0.094(3) 0.018(2) 0.030(2) 0.026(2)
C103 0.071(2) 0.131(4) 0.072(3) 0.028(3) 0.023(2) 0.031(3)
C104 0.068(2) 0.128(4) 0.072(3) 0.016(3) 0.008(2) 0.007(2)
C105 0.069(2) 0.135(4) 0.079(3) 0.027(3) 0.013(2) 0.007(2)
C106 0.074(2) 0.071(2) 0.080(3) 0.007(2) 0.019(2) 0.0027(19)
C107 0.101(3) 0.123(4) 0.095(3) -0.008(3) 0.002(3) 0.014(3)

loop_
_atom_type_symbol
_atom_type_description
_atom_type_scat_dispersion_real
_atom_type_scat_dispersion_imag
_atom_type_scat_source
C C 0.0181 0.0091 'International Tables Vol C Tables 4.2.6.8 and 6.1.1.4'
H H 0.0000 0.0000 'International Tables Vol C Tables 4.2.6.8 and 6.1.1.4'
B B 0.0090 0.0039 'International Tables Vol C Tables 4.2.6.8 and 6.1.1.4'
F F 0.0727 0.0534 'International Tables Vol C Tables 4.2.6.8 and 6.1.1.4'
P P 0.2955 0.4335 'International Tables Vol C Tables 4.2.6.8 and 6.1.1.4'

loop_
_geom_angle_atom_site_label_1
_geom_angle_atom_site_label_2
_geom_angle_atom_site_label_3
_geom_angle
C11 P1 C21 111.46(12)
C11 P1 C1 111.55(11)
C21 P1 C1 110.06(12)
C11 P1 C2 112.25(12)
C21 P1 C2 109.71(11)
C1 P1 C2 101.38(12)
C1 P2 C31 119.29(12)
C1 P2 C3 97.98(12)
C31 P2 C3 109.29(12)
C1 P2 C41 113.12(11)
C31 P2 C41 110.52(12)
C3 P2 C41 104.86(12)
C4 B1 C51 113.4(2)
C4 B1 C61 110.5(2)
C51 B1 C61 111.0(2)
C4 B1 H01 107.6(14)
C51 B1 H01 106.3(14)
C61 B1 H01 107.8(14)
C6 B2 C2 112.3(2)
C6 B2 C71 114.7(2)
C2 B2 C71 102.1(2)
C6 B2 C81 104.9(2)
C2 B2 C81 111.6(2)
C71 B2 C81 111.5(2)
C4 C1 P2 124.7(2)
C4 C1 P1 126.5(2)
P2 C1 P1 108.66(13)
C3 C2 B2 126.1(2)
C3 C2 P1 110.84(19)
B2 C2 P1 122.80(19)
C2 C3 P2 120.7(2)
C2 C3 H3 119.6
P2 C3 H3 119.6
C1 C4 C5 120.6(2)
C1 C4 B1 120.5(2)
C5 C4 B1 119.0(2)
C4 C5 H5A 109.5
C4 C5 H5B 109.5
H5A C5 H5B 109.5
C4 C5 H5C 109.5
H5A C5 H5C 109.5
H5B C5 H5C 109.5
B2 C6 H6A 109.5
B2 C6 H6B 109.5
H6A C6 H6B 109.5
B2 C6 H6C 109.5
H6A C6 H6C 109.5
H6B C6 H6C 109.5
C12 C11 C16 118.8(2)
C12 C11 P1 118.7(2)
C16 C11 P1 122.4(2)
C13 C12 C11 120.7(3)
C13 C12 H12 119.7
C11 C12 H12 119.7
C14 C13 C12 120.0(3)
C14 C13 H13 120.0
C12 C13 H13 120.0
C15 C14 C13 120.1(3)
C15 C14 H14 120.0
C13 C14 H14 120.0
C14 C15 C16 120.9(3)
C14 C15 H15 119.6
C16 C15 H15 119.6
C15 C16 C11 119.5(3)
C15 C16 H16 120.2
C11 C16 H16 120.2
C26 C21 C22 119.9(2)
C26 C21 P1 117.8(2)
C22 C21 P1 122.1(2)
C23 C22 C21 119.2(3)
C23 C22 H22 120.4
C21 C22 H22 120.4
C24 C23 C22 120.7(3)
C24 C23 H23 119.6
C22 C23 H23 119.6
C23 C24 C25 120.3(3)
C23 C24 H24 119.8
C25 C24 H24 119.8
C24 C25 C26 120.1(3)
C24 C25 H25 119.9
C26 C25 H25 119.9
C25 C26 C21 119.7(3)
C25 C26 H26 120.1
C21 C26 H26 120.1
C36 C31 C32 120.4(3)
C36 C31 P2 118.9(2)
C32 C31 P2 120.7(2)
C33 C32 C31 119.9(3)
C33 C32 H32 120.1
C31 C32 H32 120.1
C34 C33 C32 119.8(3)
C34 C33 H33 120.1
C32 C33 H33 120.1
C33 C34 C35 121.2(3)
C33 C34 H34 119.4
C35 C34 H34 119.4
C36 C35 C34 119.3(3)
C36 C35 H35 120.3
C34 C35 H35 120.3
C31 C36 C35 119.4(3)
C31 C36 H36 120.3
C35 C36 H36 120.3
C42 C41 C46 119.8(2)
C42 C41 P2 121.8(2)
C46 C41 P2 117.9(2)
C43 C42 C41 120.0(3)
C43 C42 H42 120.0
C41 C42 H42 120.0
C44 C43 C42 120.0(3)
C44 C43 H43 120.0
C42 C43 H43 120.0
C43 C44 C45 120.5(3)
C43 C44 H44 119.8
C45 C44 H44 119.8
C44 C45 C46 120.1(3)
C44 C45 H45 119.9
C46 C45 H45 119.9
C45 C46 C41 119.5(3)
C45 C46 H46 120.2
C41 C46 H46 120.2
C52 C51 C56 113.4(2)
C52 C51 B1 124.5(2)
C56 C51 B1 121.9(2)
F52 C52 C53 116.2(3)
F52 C52 C51 119.7(2)
C53 C52 C51 124.1(3)
F53 C53 C54 120.0(3)
F53 C53 C52 120.5(3)
C54 C53 C52 119.6(3)
F54 C54 C53 120.6(3)
F54 C54 C55 119.9(3)
C53 C54 C55 119.5(3)
F55 C55 C56 120.3(3)
F55 C55 C54 120.5(3)
C56 C55 C54 119.1(3)
F56 C56 C55 115.5(3)
F56 C56 C51 120.2(2)
C55 C56 C51 124.3(3)
C66 C61 C62 112.8(2)
C66 C61 B1 127.4(2)
C62 C61 B1 119.8(2)
F62 C62 C63 117.0(3)
F62 C62 C61 118.9(3)
C63 C62 C61 124.2(3)
F63 C63 C64 119.6(3)
F63 C63 C62 120.7(3)
C64 C63 C62 119.7(3)
F64 C64 C65 120.0(3)
F64 C64 C63 120.9(3)
C65 C64 C63 119.1(3)
F65 C65 C64 120.1(3)
F65 C65 C66 120.6(3)
C64 C65 C66 119.3(3)
F66 C66 C65 115.2(3)
F66 C66 C61 119.9(2)
C65 C66 C61 125.0(3)
C76 C71 C72 112.4(3)
C76 C71 B2 126.2(2)
C72 C71 B2 121.3(2)
F72 C72 C73 115.8(3)
F72 C72 C71 119.2(2)
C73 C72 C71 125.0(3)
F73 C73 C74 120.2(3)
F73 C73 C72 120.5(3)
C74 C73 C72 119.3(3)
F74 C74 C75 120.5(3)
F74 C74 C73 120.4(3)
C75 C74 C73 119.0(3)
F75 C75 C74 119.2(3)
F75 C75 C76 120.5(3)
C74 C75 C76 120.2(3)
F76 C76 C75 114.9(3)
F76 C76 C71 121.1(3)
C75 C76 C71 123.9(3)
C82 C81 C86 112.3(3)
C82 C81 B2 124.4(3)
C86 C81 B2 122.9(3)
F82 C82 C81 120.3(3)
F82 C82 C83 114.8(3)
C81 C82 C83 124.8(3)
F83 C83 C84 119.9(3)
F83 C83 C82 120.7(4)
C84 C83 C82 119.4(3)
F84 C84 C83 120.5(4)
F84 C84 C85 119.9(4)
C83 C84 C85 119.6(3)
F85 C85 C84 120.4(3)
F85 C85 C86 121.2(3)
C84 C85 C86 118.3(3)
F86 C86 C85 114.6(3)
F86 C86 C81 119.8(2)
C85 C86 C81 125.5(3)
C96 C91 C92 117.7(4)
C96 C91 C97 121.5(4)
C92 C91 C97 120.7(4)
C93 C92 C91 120.6(4)
C93 C92 H92 119.7
C91 C92 H92 119.7
C94 C93 C92 120.6(4)
C94 C93 H93 119.7
C92 C93 H93 119.7
C95 C94 C93 119.1(4)
C95 C94 H94 120.5
C93 C94 H94 120.5
C96 C95 C94 120.4(4)
C96 C95 H95 119.8
C94 C95 H95 119.8
C95 C96 C91 121.6(4)
C95 C96 H96 119.2
C91 C96 H96 119.2
C91 C97 H97A 109.5
C91 C97 H97B 109.5
H97A C97 H97B 109.5
C91 C97 H97C 109.5
H97A C97 H97C 109.5
H97B C97 H97C 109.5
C106 C101 C102 119.4(4)
C106 C101 C107 122.0(4)
C102 C101 C107 118.6(4)
C103 C102 C101 118.6(4)
C103 C102 H102 120.7
C101 C102 H102 120.7
C102 C103 C104 120.7(4)
C102 C103 H103 119.7
C104 C103 H103 119.7
C105 C104 C103 119.8(5)
C105 C104 H104 120.1
C103 C104 H104 120.1
C106 C105 C104 120.5(5)
C106 C105 H105 119.8
C104 C105 H105 119.8
C101 C106 C105 121.0(4)
C101 C106 H106 119.5
C105 C106 H106 119.5
C101 C107 H10A 109.5
C101 C107 H10B 109.5
H10A C107 H10B 109.5
C101 C107 H10C 109.5
H10A C107 H10C 109.5
H10B C107 H10C 109.5

loop_
_geom_bond_atom_site_label_1
_geom_bond_atom_site_label_2
_geom_bond_distance
P1 C11 1.794(3)
P1 C21 1.799(3)
P1 C1 1.802(3)
P1 C2 1.814(3)
P2 C1 1.783(2)
P2 C31 1.791(3)
P2 C3 1.791(3)
P2 C41 1.796(3)
B1 C4 1.631(4)
B1 C51 1.635(4)
B1 C61 1.639(4)
B1 H01 1.18(3)
B2 C6 1.629(4)
B2 C2 1.653(4)
B2 C71 1.656(4)
B2 C81 1.658(4)
C1 C4 1.359(3)
C2 C3 1.340(4)
C3 H3 0.9400
C4 C5 1.500(4)
C5 H5A 0.9700
C5 H5B 0.9700
C5 H5C 0.9700
C6 H6A 0.9700
C6 H6B 0.9700
C6 H6C 0.9700
C11 C12 1.388(4)
C11 C16 1.393(4)
C12 C13 1.384(4)
C12 H12 0.9400
C13 C14 1.371(4)
C13 H13 0.9400
C14 C15 1.366(4)
C14 H14 0.9400
C15 C16 1.388(4)
C15 H15 0.9400
C16 H16 0.9400
C21 C26 1.394(4)
C21 C22 1.394(4)
C22 C23 1.389(4)
C22 H22 0.9400
C23 C24 1.368(5)
C23 H23 0.9400
C24 C25 1.381(5)
C24 H24 0.9400
C25 C26 1.384(4)
C25 H25 0.9400
C26 H26 0.9400
C31 C36 1.388(4)
C31 C32 1.396(4)
C32 C33 1.377(4)
C32 H32 0.9400
C33 C34 1.369(5)
C33 H33 0.9400
C34 C35 1.394(5)
C34 H34 0.9400
C35 C36 1.389(4)
C35 H35 0.9400
C36 H36 0.9400
C41 C42 1.384(4)
C41 C46 1.391(4)
C42 C43 1.382(4)
C42 H42 0.9400
C43 C44 1.373(5)
C43 H43 0.9400
C44 C45 1.375(5)
C44 H44 0.9400
C45 C46 1.384(4)
C45 H45 0.9400
C46 H46 0.9400
C51 C52 1.391(4)
C51 C56 1.393(4)
F52 C52 1.344(3)
C52 C53 1.379(4)
F53 C53 1.354(4)
C53 C54 1.366(5)
F54 C54 1.350(3)
C54 C55 1.377(5)
F55 C55 1.338(4)
C55 C56 1.377(4)
F56 C56 1.352(3)
C61 C66 1.385(4)
C61 C62 1.388(4)
F62 C62 1.358(3)
C62 C63 1.376(4)
F63 C63 1.341(4)
C63 C64 1.368(5)
F64 C64 1.347(4)
C64 C65 1.365(5)
F65 C65 1.347(3)
C65 C66 1.369(4)
F66 C66 1.360(3)
C71 C76 1.395(4)
C71 C72 1.396(4)
F72 C72 1.356(3)
C72 C73 1.376(4)
F73 C73 1.348(3)
C73 C74 1.369(5)
F74 C74 1.344(3)
C74 C75 1.363(5)
F75 C75 1.352(4)
C75 C76 1.383(4)
F76 C76 1.351(3)
C81 C82 1.379(4)
C81 C86 1.387(4)
F82 C82 1.358(4)
C82 C83 1.387(5)
F83 C83 1.344(4)
C83 C84 1.356(5)
F84 C84 1.352(4)
C84 C85 1.375(5)
F85 C85 1.336(4)
C85 C86 1.381(4)
F86 C86 1.364(4)
C91 C96 1.372(5)
C91 C92 1.388(5)
C91 C97 1.499(6)
C92 C93 1.374(6)
C92 H92 0.9400
C93 C94 1.371(6)
C93 H93 0.9400
C94 C95 1.370(6)
C94 H94 0.9400
C95 C96 1.366(6)
C95 H95 0.9400
C96 H96 0.9400
C97 H97A 0.9700
C97 H97B 0.9700
C97 H97C 0.9700
C101 C106 1.351(5)
C101 C102 1.433(5)
C101 C107 1.464(6)
C102 C103 1.363(6)
C102 H102 0.9400
C103 C104 1.380(6)
C103 H103 0.9400
C104 C105 1.373(6)
C104 H104 0.9400
C105 C106 1.360(6)
C105 H105 0.9400
C106 H106 0.9400
C107 H10A 0.9700
C107 H10B 0.9700
C107 H10C 0.9700

loop_
_geom_torsion_atom_site_label_1
_geom_torsion_atom_site_label_2
_geom_torsion_atom_site_label_3
_geom_torsion_atom_site_label_4
_geom_torsion
C31 P2 C1 C4 54.8(3)
C3 P2 C1 C4 172.2(2)
C41 P2 C1 C4 -77.8(2)
C31 P2 C1 P1 -121.08(14)
C3 P2 C1 P1 -3.61(14)
C41 P2 C1 P1 106.35(14)
C11 P1 C1 C4 65.5(2)
C21 P1 C1 C4 -58.8(2)
C2 P1 C1 C4 -174.9(2)
C11 P1 C1 P2 -118.78(13)
C21 P1 C1 P2 116.96(13)
C2 P1 C1 P2 0.87(14)
C6 B2 C2 C3 141.6(3)
C71 B2 C2 C3 -95.0(3)
C81 B2 C2 C3 24.1(4)
C6 B2 C2 P1 -45.2(3)
C71 B2 C2 P1 78.1(2)
C81 B2 C2 P1 -162.69(18)
C11 P1 C2 C3 122.53(19)
C21 P1 C2 C3 -112.96(19)
C1 P1 C2 C3 3.4(2)
C11 P1 C2 B2 -51.6(2)
C21 P1 C2 B2 72.9(2)
C1 P1 C2 B2 -170.7(2)
B2 C2 C3 P2 167.05(19)
P1 C2 C3 P2 -6.8(3)
C1 P2 C3 C2 6.9(2)
C31 P2 C3 C2 131.8(2)
C41 P2 C3 C2 -109.7(2)
P2 C1 C4 C5 172.31(19)
P1 C1 C4 C5 -12.6(3)
P2 C1 C4 B1 -8.2(3)
P1 C1 C4 B1 166.89(18)
C51 B1 C4 C1 149.2(2)
C61 B1 C4 C1 -85.5(3)
C51 B1 C4 C5 -31.4(3)
C61 B1 C4 C5 93.9(3)
C21 P1 C11 C12 148.1(2)
C1 P1 C11 C12 24.6(3)
C2 P1 C11 C12 -88.4(2)
C21 P1 C11 C16 -34.5(3)
C1 P1 C11 C16 -158.0(2)
C2 P1 C11 C16 89.0(2)
C16 C11 C12 C13 0.2(4)
P1 C11 C12 C13 177.7(2)
C11 C12 C13 C14 -1.1(5)
C12 C13 C14 C15 0.5(5)
C13 C14 C15 C16 0.9(5)
C14 C15 C16 C11 -1.8(5)
C12 C11 C16 C15 1.2(4)
P1 C11 C16 C15 -176.2(2)
C11 P1 C21 C26 156.0(2)
C1 P1 C21 C26 -79.7(2)
C2 P1 C21 C26 31.0(3)
C11 P1 C21 C22 -29.4(3)
C1 P1 C21 C22 95.0(2)
C2 P1 C21 C22 -154.3(2)
C26 C21 C22 C23 0.3(4)
P1 C21 C22 C23 -174.2(2)
C21 C22 C23 C24 0.4(5)
C22 C23 C24 C25 -0.7(5)
C23 C24 C25 C26 0.3(5)
C24 C25 C26 C21 0.4(5)
C22 C21 C26 C25 -0.7(4)
P1 C21 C26 C25 174.1(2)
C1 P2 C31 C36 65.1(3)
C3 P2 C31 C36 -46.3(2)
C41 P2 C31 C36 -161.2(2)
C1 P2 C31 C32 -114.7(2)
C3 P2 C31 C32 133.9(2)
C41 P2 C31 C32 19.0(3)
C36 C31 C32 C33 -0.7(4)
P2 C31 C32 C33 179.1(2)
C31 C32 C33 C34 0.8(5)
C32 C33 C34 C35 -0.4(5)
C33 C34 C35 C36 -0.1(5)
C32 C31 C36 C35 0.2(4)
P2 C31 C36 C35 -179.6(2)
C34 C35 C36 C31 0.2(5)
C1 P2 C41 C42 10.7(3)
C31 P2 C41 C42 -126.0(2)
C3 P2 C41 C42 116.3(2)
C1 P2 C41 C46 -162.1(2)
C31 P2 C41 C46 61.2(2)
C3 P2 C41 C46 -56.4(2)
C46 C41 C42 C43 0.7(4)
P2 C41 C42 C43 -172.0(2)
C41 C42 C43 C44 0.2(5)
C42 C43 C44 C45 -1.2(5)
C43 C44 C45 C46 1.2(5)
C44 C45 C46 C41 -0.3(5)
C42 C41 C46 C45 -0.7(4)
P2 C41 C46 C45 172.3(2)
C4 B1 C51 C52 84.2(3)
C61 B1 C51 C52 -40.8(4)
C4 B1 C51 C56 -100.0(3)
C61 B1 C51 C56 135.0(3)
C56 C51 C52 F52 179.5(3)
B1 C51 C52 F52 -4.3(4)
C56 C51 C52 C53 -0.1(5)
B1 C51 C52 C53 176.0(3)
F52 C52 C53 F53 0.8(5)
C51 C52 C53 F53 -179.5(3)
F52 C52 C53 C54 179.6(3)
C51 C52 C53 C54 -0.7(5)
F53 C53 C54 F54 0.2(5)
C52 C53 C54 F54 -178.7(3)
F53 C53 C54 C55 179.7(3)
C52 C53 C54 C55 0.9(5)
F54 C54 C55 F55 -0.2(5)
C53 C54 C55 F55 -179.8(3)
F54 C54 C55 C56 179.3(3)
C53 C54 C55 C56 -0.2(5)
F55 C55 C56 F56 -1.7(4)
C54 C55 C56 F56 178.7(3)
F55 C55 C56 C51 178.9(3)
C54 C55 C56 C51 -0.6(5)
C52 C51 C56 F56 -178.6(2)
B1 C51 C56 F56 5.2(4)
C52 C51 C56 C55 0.8(4)
B1 C51 C56 C55 -175.4(3)
C4 B1 C61 C66 -13.0(4)
C51 B1 C61 C66 113.7(3)
C4 B1 C61 C62 164.6(2)
C51 B1 C61 C62 -68.7(3)
C66 C61 C62 F62 179.5(2)
B1 C61 C62 F62 1.5(4)
C66 C61 C62 C63 -0.2(4)
B1 C61 C62 C63 -178.2(3)
F62 C62 C63 F63 -1.5(4)
C61 C62 C63 F63 178.2(3)
F62 C62 C63 C64 -180.0(3)
C61 C62 C63 C64 -0.3(5)
F63 C63 C64 F64 1.9(5)
C62 C63 C64 F64 -179.6(3)
F63 C63 C64 C65 -177.6(3)
C62 C63 C64 C65 0.9(5)
F64 C64 C65 F65 -0.2(5)
C63 C64 C65 F65 179.4(3)
F64 C64 C65 C66 179.5(3)
C63 C64 C65 C66 -1.0(5)
F65 C65 C66 F66 0.9(4)
C64 C65 C66 F66 -178.8(3)
F65 C65 C66 C61 -179.9(3)
C64 C65 C66 C61 0.5(5)
C62 C61 C66 F66 179.3(2)
B1 C61 C66 F66 -2.9(4)
C62 C61 C66 C65 0.1(4)
B1 C61 C66 C65 177.9(3)
C6 B2 C71 C76 2.0(4)
C2 B2 C71 C76 -119.7(3)
C81 B2 C71 C76 121.0(3)
C6 B2 C71 C72 178.9(2)
C2 B2 C71 C72 57.2(3)
C81 B2 C71 C72 -62.1(3)
C76 C71 C72 F72 -176.0(2)
B2 C71 C72 F72 6.7(4)
C76 C71 C72 C73 2.3(4)
B2 C71 C72 C73 -175.0(3)
F72 C72 C73 F73 -2.9(4)
C71 C72 C73 F73 178.7(3)
F72 C72 C73 C74 177.2(3)
C71 C72 C73 C74 -1.2(5)
F73 C73 C74 F74 -0.6(5)
C72 C73 C74 F74 179.3(3)
F73 C73 C74 C75 -179.9(3)
C72 C73 C74 C75 0.0(5)
F74 C74 C75 F75 0.2(5)
C73 C74 C75 F75 179.6(3)
F74 C74 C75 C76 -179.6(3)
C73 C74 C75 C76 -0.2(5)
F75 C75 C76 F76 1.4(5)
C74 C75 C76 F76 -178.7(3)
F75 C75 C76 C71 -178.2(3)
C74 C75 C76 C71 1.7(5)
C72 C71 C76 F76 177.9(2)
B2 C71 C76 F76 -5.0(4)
C72 C71 C76 C75 -2.6(4)
B2 C71 C76 C75 174.6(3)
C6 B2 C81 C82 96.6(3)
C2 B2 C81 C82 -141.5(3)
C71 B2 C81 C82 -28.0(4)
C6 B2 C81 C86 -75.4(3)
C2 B2 C81 C86 46.5(4)
C71 B2 C81 C86 159.9(3)
C86 C81 C82 F82 177.4(3)
B2 C81 C82 F82 4.6(5)
C86 C81 C82 C83 -0.2(5)
B2 C81 C82 C83 -173.0(3)
F82 C82 C83 F83 1.7(5)
C81 C82 C83 F83 179.4(3)
F82 C82 C83 C84 -179.2(3)
C81 C82 C83 C84 -1.5(5)
F83 C83 C84 F84 1.6(5)
C82 C83 C84 F84 -177.5(3)
F83 C83 C84 C85 -179.2(3)
C82 C83 C84 C85 1.6(5)
F84 C84 C85 F85 -0.8(5)
C83 C84 C85 F85 -180.0(3)
F84 C84 C85 C86 178.9(3)
C83 C84 C85 C86 -0.3(5)
F85 C85 C86 F86 -3.3(4)
C84 C85 C86 F86 177.0(3)
F85 C85 C86 C81 178.2(3)
C84 C85 C86 C81 -1.5(5)
C82 C81 C86 F86 -176.7(3)
B2 C81 C86 F86 -3.8(4)
C82 C81 C86 C85 1.7(4)
B2 C81 C86 C85 174.6(3)
C96 C91 C92 C93 0.5(5)
C97 C91 C92 C93 -178.6(4)
C91 C92 C93 C94 0.0(6)
C92 C93 C94 C95 0.0(7)
C93 C94 C95 C96 -0.4(7)
C94 C95 C96 C91 1.0(7)
C92 C91 C96 C95 -1.0(6)
C97 C91 C96 C95 178.1(4)
C106 C101 C102 C103 -1.3(5)
C107 C101 C102 C103 178.8(4)
C101 C102 C103 C104 1.5(6)
C102 C103 C104 C105 -1.7(6)
C103 C104 C105 C106 1.6(6)
C102 C101 C106 C105 1.2(6)
C107 C101 C106 C105 -178.8(4)
C104 C105 C106 C101 -1.4(6)
